data_1562574
loop_
_publ_author_name
'Feng, Kai'
'Kang, Lei'
'Yin, Wenlong'
'Hao, Wenyu'
'Lin, Zheshuai'
'Yao, Jiyong'
'Wu, Yicheng'

_publ_section_title
;
 KSi2P3: A new layered phosphidopolysilicate (IV)
;
_journal_name_full 'Journal of Solid State Chemistry'
_journal_page_first 129
_journal_page_last 133
_journal_paper_doi 10.1016/j.jssc.2013.07.018
_journal_volume 205
_journal_year 2013
_chemical_formula_sum 'K2 P6 Si4'
_chemical_formula_weight 376.38
_space_group_IT_number 15
_space_group_name_Hall '-C 2yc'
_space_group_name_H-M_alt 'C 1 2/c 1'
_symmetry_cell_setting monoclinic
_symmetry_space_group_name_H-M 'C 1 2/c 1'
_atom_sites_solution_hydrogens none
_atom_sites_solution_primary direct
_atom_sites_solution_secondary difmap
_audit_creation_method SHELXL-97
_cell_angle_alpha 90.00
_cell_angle_beta 96.881(3)
_cell_angle_gamma 90.00
_cell_formula_units_Z 8
_cell_length_a 10.1327(5)
_cell_length_b 10.1382(5)
_cell_length_c 21.1181(10)
_cell_measurement_reflns_used 3862
_cell_measurement_temperature 296(2)
_cell_measurement_theta_max 27.946
_cell_measurement_theta_min 2.934
_cell_volume 2153.78(18)
_computing_cell_refinement 'CrystalClear (Rigaku Inc., 2008)'
_computing_data_collection 'CrystalClear (Rigaku Inc., 2008)'
_computing_data_reduction 'CrystalClear (Rigaku Inc., 2008)'
_computing_molecular_graphics 'SHELXL-97 (Sheldrick, 1997)'
_computing_publication_material Diamond
_computing_structure_refinement 'SHELXL-97 (Sheldrick, 1997)'
_computing_structure_solution 'SHELXS-97 (Sheldrick, 1990)'
_diffrn_ambient_temperature 296(2)
_diffrn_detector_area_resol_mean 28.5714
_diffrn_measured_fraction_theta_full 0.989
_diffrn_measured_fraction_theta_max 0.989
_diffrn_measurement_device_type 'Rigaku AFC10 diffractometer'
_diffrn_measurement_method dtprofit.ref
_diffrn_radiation_monochromator 'Graphite Monochromator'
_diffrn_radiation_source 'Rotating Anode'
_diffrn_radiation_type MoK\a
_diffrn_radiation_wavelength 0.71073
_diffrn_reflns_av_R_equivalents 0.0305
_diffrn_reflns_av_sigmaI/netI 0.0318
_diffrn_reflns_limit_h_max 13
_diffrn_reflns_limit_h_min -13
_diffrn_reflns_limit_k_max 13
_diffrn_reflns_limit_k_min -13
_diffrn_reflns_limit_l_max 27
_diffrn_reflns_limit_l_min -26
_diffrn_reflns_number 12420
_diffrn_reflns_theta_full 28.03
_diffrn_reflns_theta_max 28.03
_diffrn_reflns_theta_min 1.94
_exptl_absorpt_coefficient_mu 2.154
_exptl_absorpt_correction_T_max 0.8908
_exptl_absorpt_correction_T_min 0.5710
_exptl_absorpt_correction_type numerical
_exptl_absorpt_process_details 'face indexed'
_exptl_crystal_colour Black
_exptl_crystal_density_diffrn 2.321
_exptl_crystal_density_method 'not measured'
_exptl_crystal_description plate
_exptl_crystal_F_000 1472
_exptl_crystal_size_max 0.32
_exptl_crystal_size_mid 0.27
_exptl_crystal_size_min 0.06
_refine_diff_density_max 1.425
_refine_diff_density_min -0.786
_refine_diff_density_rms 0.291
_refine_ls_extinction_coef none
_refine_ls_extinction_method none
_refine_ls_goodness_of_fit_ref 1.123
_refine_ls_hydrogen_treatment none
_refine_ls_matrix_type full
_refine_ls_number_parameters 110
_refine_ls_number_reflns 2586
_refine_ls_number_restraints 0
_refine_ls_restrained_S_all 1.123
_refine_ls_R_factor_all 0.0972
_refine_ls_R_factor_gt 0.0715
_refine_ls_shift/su_max 0.001
_refine_ls_shift/su_mean 0.000
_refine_ls_structure_factor_coef Fsqd
_refine_ls_weighting_details 'calc w=1/[\s^2^(Fo^2^)+(0.1094P)^2^+8.5489P] where P=(Fo^2^+2Fc^2^)/3'
_refine_ls_weighting_scheme calc
_refine_ls_wR_factor_gt 0.1910
_refine_ls_wR_factor_ref 0.2105
_reflns_number_gt 1637
_reflns_number_total 2586
_reflns_threshold_expression >2sigma(I)
_cod_data_source_file JSSC-2013-205-129.cif
_cod_data_source_block 121010c_0m
_cod_original_sg_symbol_H-M C2/c
_cod_database_code 1562574

loop_
_symmetry_equiv_pos_as_xyz
'x, y, z'
'-x, y, -z+1/2'
'x+1/2, y+1/2, z'
'-x+1/2, y+1/2, -z+1/2'
'-x, -y, -z'
'x, -y, z-1/2'
'-x+1/2, -y+1/2, -z'
'x+1/2, -y+1/2, z-1/2'

loop_
_atom_site_label
_atom_site_type_symbol
_atom_site_fract_x
_atom_site_fract_y
_atom_site_fract_z
_atom_site_U_iso_or_equiv
_atom_site_adp_type
_atom_site_occupancy
_atom_site_symmetry_multiplicity
_atom_site_calc_flag
_atom_site_refinement_flags
_atom_site_disorder_assembly
_atom_site_disorder_group
K1 K 0.17061(14) 0.93731(15) 0.93298(7) 0.0207(4) Uani 1 1 d . . .
K2 K 0.57900(14) 0.81215(15) 1.06696(7) 0.0216(4) Uani 1 1 d . . .
Si1 Si 0.5000 1.0610(2) 0.7500 0.0056(5) Uani 1 2 d S . .
Si2 Si 0.78082(12) 1.06246(13) 0.87337(6) 0.0094(3) Uani 1 1 d . . .
Si3 Si 0.53099(12) 0.81249(13) 0.87364(6) 0.0095(3) Uani 1 1 d . . .
Si4 Si 0.25156(10) 0.81234(19) 0.75003(5) 0.0073(5) Uani 1 1 d . . .
Si5 Si 0.0000 1.0640(2) 0.7500 0.0060(5) Uani 1 2 d S . .
P1 P 0.36605(14) 1.19529(15) 0.68467(7) 0.0065(4) Uani 1 1 d . . .
P2 P 0.38438(14) 0.94438(15) 0.81620(7) 0.0081(4) Uani 1 1 d . . .
P3 P 0.14883(14) 1.18051(16) 0.81642(7) 0.0083(4) Uani 1 1 d . . .
P4 P 0.92127(14) 1.18748(15) 0.93610(7) 0.0097(4) Uani 1 1 d . . .
P5 P 0.67176(14) 0.93768(15) 0.93609(7) 0.0097(4) Uani 1 1 d . . .
P6 P 0.10129(13) 0.93009(15) 0.68466(7) 0.0068(4) Uani 1 1 d . . .

loop_
_atom_site_aniso_label
_atom_site_aniso_U_11
_atom_site_aniso_U_22
_atom_site_aniso_U_33
_atom_site_aniso_U_23
_atom_site_aniso_U_13
_atom_site_aniso_U_12
K1 0.0229(7) 0.0218(10) 0.0175(7) 0.0002(6) 0.0028(5) -0.0089(6)
K2 0.0226(8) 0.0233(10) 0.0190(7) 0.0003(6) 0.0030(6) -0.0073(6)
Si1 0.0034(10) 0.0051(13) 0.0078(10) 0.000 -0.0008(8) 0.000
Si2 0.0061(6) 0.0076(7) 0.0147(7) 0.0001(5) 0.0017(5) -0.0019(5)
Si3 0.0058(6) 0.0078(7) 0.0150(7) 0.0007(5) 0.0019(5) -0.0020(5)
Si4 0.0060(10) 0.0049(12) 0.0116(10) 0.0009(4) 0.0030(7) 0.0000(4)
Si5 0.0034(10) 0.0054(13) 0.0092(11) 0.000 0.0013(8) 0.000
P1 0.0045(6) 0.0057(8) 0.0094(7) 0.0007(5) 0.0011(5) 0.0019(5)
P2 0.0063(6) 0.0063(8) 0.0120(7) 0.0020(5) 0.0018(5) -0.0021(5)
P3 0.0068(7) 0.0074(8) 0.0108(7) -0.0007(5) 0.0023(5) -0.0039(5)
P4 0.0094(7) 0.0112(10) 0.0086(7) 0.0003(6) 0.0017(5) -0.0078(6)
P5 0.0114(7) 0.0101(9) 0.0075(7) 0.0005(6) 0.0013(5) -0.0092(6)
P6 0.0051(6) 0.0048(7) 0.0107(7) -0.0009(5) 0.0019(5) 0.0009(5)

loop_
_atom_type_symbol
_atom_type_description
_atom_type_scat_dispersion_real
_atom_type_scat_dispersion_imag
_atom_type_scat_source
Si Si 0.0817 0.0704 'International Tables Vol C Tables 4.2.6.8 and 6.1.1.4'
P P 0.1023 0.0942 'International Tables Vol C Tables 4.2.6.8 and 6.1.1.4'
K K 0.2009 0.2494 'International Tables Vol C Tables 4.2.6.8 and 6.1.1.4'

loop_
_geom_angle_atom_site_label_1
_geom_angle_atom_site_label_2
_geom_angle_atom_site_label_3
_geom_angle
_geom_angle_site_symmetry_1
_geom_angle_site_symmetry_3
P4 K1 P5 66.19(5) 5_677 5_677
P4 K1 P3 150.73(5) 5_677 .
P5 K1 P3 107.85(6) 5_677 .
P4 K1 P2 150.69(5) 5_677 .
P5 K1 P2 107.98(6) 5_677 .
P3 K1 P2 58.26(4) . .
P4 K1 P1 108.27(5) 5_677 4_546
P5 K1 P1 150.98(7) 5_677 4_546
P3 K1 P1 90.13(5) . 4_546
P2 K1 P1 61.96(5) . 4_546
P4 K1 P6 108.27(5) 5_677 2_556
P5 K1 P6 150.90(8) 5_677 2_556
P3 K1 P6 62.07(5) . 2_556
P2 K1 P6 90.07(5) . 2_556
P1 K1 P6 57.87(4) 4_546 2_556
P4 K1 K2 56.91(4) 5_677 7_567
P5 K1 K2 123.11(7) 5_677 7_567
P3 K1 K2 121.16(6) . 7_567
P2 K1 K2 121.07(6) . 7_567
P1 K1 K2 59.12(4) 4_546 7_567
P6 K1 K2 59.09(4) 2_556 7_567
P4 K1 P4 89.08(5) 5_677 3_445
P5 K1 P4 89.15(6) 5_677 3_445
P3 K1 P4 119.99(6) . 3_445
P2 K1 P4 61.73(4) . 3_445
P1 K1 P4 61.92(4) 4_546 3_445
P6 K1 P4 119.80(6) 2_556 3_445
K2 K1 P4 89.99(6) 7_567 3_445
P4 K1 P4 89.17(5) 5_677 1_455
P5 K1 P4 89.09(6) 5_677 1_455
P3 K1 P4 61.69(4) . 1_455
P2 K1 P4 119.95(6) . 1_455
P1 K1 P4 119.78(5) 4_546 1_455
P6 K1 P4 61.91(4) 2_556 1_455
K2 K1 P4 90.01(5) 7_567 1_455
P4 K1 P4 177.91(7) 3_445 1_455
P4 K1 K2 123.05(5) 5_677 5_677
P5 K1 K2 56.85(4) 5_677 5_677
P3 K1 K2 58.85(4) . 5_677
P2 K1 K2 58.98(4) . 5_677
P1 K1 K2 120.94(6) 4_546 5_677
P6 K1 K2 120.92(6) 2_556 5_677
K2 K1 K2 179.94(9) 7_567 5_677
P4 K1 K2 90.05(5) 3_445 5_677
P4 K1 K2 89.94(6) 1_455 5_677
P4 K1 K1 47.14(4) 5_677 5_577
P5 K1 K1 73.63(5) 5_677 5_577
P3 K1 K1 103.67(5) . 5_577
P2 K1 K1 161.78(7) . 5_577
P1 K1 K1 125.03(5) 4_546 5_577
P6 K1 K1 82.22(4) 2_556 5_577
K2 K1 K1 68.57(4) 7_567 5_577
P4 K1 K1 136.21(6) 3_445 5_577
P4 K1 K1 42.03(3) 1_455 5_577
K2 K1 K1 111.37(6) 5_677 5_577
P4 K1 K1 47.06(4) 5_677 7_567
P5 K1 K1 73.67(5) 5_677 7_567
P3 K1 K1 161.81(6) . 7_567
P2 K1 K1 103.71(6) . 7_567
P1 K1 K1 82.26(4) 4_546 7_567
P6 K1 K1 125.01(6) 2_556 7_567
K2 K1 K1 68.56(4) 7_567 7_567
P4 K1 K1 42.02(3) 3_445 7_567
P4 K1 K1 136.22(6) 1_455 7_567
K2 K1 K1 111.45(6) 5_677 7_567
K1 K1 K1 94.19(5) 5_577 7_567
P4 K2 P5 66.36(5) 3_445 .
P4 K2 P3 150.77(8) 3_445 5_677
P5 K2 P3 107.81(5) . 5_677
P4 K2 P2 150.69(7) 3_445 5_677
P5 K2 P2 107.78(5) . 5_677
P3 K2 P2 58.22(4) 5_677 5_677
P4 K2 P1 108.20(6) 3_445 6_576
P5 K2 P1 150.96(5) . 6_576
P3 K2 P1 90.09(5) 5_677 6_576
P2 K2 P1 62.07(5) 5_677 6_576
P4 K2 P6 108.27(6) 3_445 8_566
P5 K2 P6 150.96(5) . 8_566
P3 K2 P6 62.01(5) 5_677 8_566
P2 K2 P6 90.11(5) 5_677 8_566
P1 K2 P6 57.86(4) 6_576 8_566
P4 K2 K1 56.90(4) 3_445 7_567
P5 K2 K1 123.26(5) . 7_567
P3 K2 K1 121.11(6) 5_677 7_567
P2 K2 K1 121.12(6) 5_677 7_567
P1 K2 K1 59.05(4) 6_576 7_567
P6 K2 K1 59.10(4) 8_566 7_567
P4 K2 P5 89.18(6) 3_445 7_667
P5 K2 P5 89.16(5) . 7_667
P3 K2 P5 61.71(4) 5_677 7_667
P2 K2 P5 119.93(5) 5_677 7_667
P1 K2 P5 119.74(6) 6_576 7_667
P6 K2 P5 61.88(4) 8_566 7_667
K1 K2 P5 90.01(6) 7_567 7_667
P4 K2 P5 89.12(6) 3_445 5_677
P5 K2 P5 89.10(5) . 5_677
P3 K2 P5 119.91(6) 5_677 5_677
P2 K2 P5 61.70(4) 5_677 5_677
P1 K2 P5 61.95(4) 6_576 5_677
P6 K2 P5 119.80(6) 8_566 5_677
K1 K2 P5 90.03(5) 7_567 5_677
P5 K2 P5 177.95(7) 7_667 5_677
P4 K2 K1 123.14(7) 3_445 5_677
P5 K2 K1 56.77(4) . 5_677
P3 K2 K1 58.88(4) 5_677 5_677
P2 K2 K1 58.82(4) 5_677 5_677
P1 K2 K1 120.89(6) 6_576 5_677
P6 K2 K1 120.89(6) 8_566 5_677
K1 K2 K1 179.94(9) 7_567 5_677
P5 K2 K1 90.03(5) 7_667 5_677
P5 K2 K1 89.93(6) 5_677 5_677
P4 K2 K1 47.06(5) 3_445 .
P5 K2 K1 73.74(3) . .
P3 K2 K1 161.78(5) 5_677 .
P2 K2 K1 103.72(4) 5_677 .
P1 K2 K1 82.24(4) 6_576 .
P6 K2 K1 125.01(4) 8_566 .
K1 K2 K1 68.56(4) 7_567 .
P5 K2 K1 136.23(4) 7_667 .
P5 K2 K1 42.06(4) 5_677 .
K1 K2 K1 111.43(4) 5_677 .
P4 K2 K1 47.13(5) 3_445 3_545
P5 K2 K1 73.79(3) . 3_545
P3 K2 K1 103.73(4) 5_677 3_545
P2 K2 K1 161.79(4) 5_677 3_545
P1 K2 K1 124.94(5) 6_576 3_545
P6 K2 K1 82.21(4) 8_566 3_545
K1 K2 K1 68.54(4) 7_567 3_545
P5 K2 K1 42.06(4) 7_667 3_545
P5 K2 K1 136.24(4) 5_677 3_545
K1 K2 K1 111.51(4) 5_677 3_545
K1 K2 K1 94.18(3) . 3_545
P2 Si1 P2 116.99(12) 2_656 .
P2 Si1 P1 111.90(6) 2_656 2_656
P2 Si1 P1 104.72(5) . 2_656
P2 Si1 P1 104.72(5) 2_656 .
P2 Si1 P1 111.90(6) . .
P1 Si1 P1 106.26(11) 2_656 .
P5 Si2 P4 107.37(7) . .
P5 Si2 P6 108.62(8) . 2_656
P4 Si2 P6 108.70(7) . 2_656
P5 Si2 P1 108.73(7) . 2_656
P4 Si2 P1 108.48(7) . 2_656
P6 Si2 P1 114.70(7) 2_656 2_656
P4 Si3 P5 107.76(7) 3_445 .
P4 Si3 P3 108.45(8) 3_445 3_545
P5 Si3 P3 108.40(7) . 3_545
P4 Si3 P2 108.36(7) 3_445 .
P5 Si3 P2 108.48(8) . .
P3 Si3 P2 115.17(7) 3_545 .
P2 Si4 P3 117.18(7) . 4_546
P2 Si4 P1 104.59(6) . 4_546
P3 Si4 P1 112.02(10) 4_546 4_546
P2 Si4 P6 111.79(10) . .
P3 Si4 P6 104.50(6) 4_546 .
P1 Si4 P6 106.42(7) 4_546 .
P3 Si5 P3 117.14(12) . 2_556
P3 Si5 P6 111.89(6) . .
P3 Si5 P6 104.58(5) 2_556 .
P3 Si5 P6 104.58(5) . 2_556
P3 Si5 P6 111.89(6) 2_556 2_556
P6 Si5 P6 106.42(11) . 2_556
Si2 P1 Si4 106.42(7) 2_656 4_556
Si2 P1 Si1 106.23(8) 2_656 .
Si4 P1 Si1 105.33(7) 4_556 .
Si2 P1 K1 91.49(6) 2_656 4_556
Si4 P1 K1 92.65(6) 4_556 4_556
Si1 P1 K1 149.54(7) . 4_556
Si2 P1 K2 91.38(6) 2_656 6_575
Si4 P1 K2 149.62(8) 4_556 6_575
Si1 P1 K2 92.54(5) . 6_575
K1 P1 K2 61.83(5) 4_556 6_575
Si3 P2 Si4 106.74(8) . .
Si3 P2 Si1 106.69(7) . .
Si4 P2 Si1 103.98(7) . .
Si3 P2 K1 91.87(6) . .
Si4 P2 K1 92.92(6) . .
Si1 P2 K1 149.66(8) . .
Si3 P2 K2 91.83(6) . 5_677
Si4 P2 K2 149.78(7) . 5_677
Si1 P2 K2 92.78(6) . 5_677
K1 P2 K2 62.19(5) . 5_677
Si3 P3 Si4 106.74(8) 3_455 4_556
Si3 P3 Si5 106.68(7) 3_455 .
Si4 P3 Si5 103.74(7) 4_556 .
Si3 P3 K2 91.95(6) 3_455 5_677
Si4 P3 K2 92.97(6) 4_556 5_677
Si5 P3 K2 149.78(9) . 5_677
Si3 P3 K1 91.97(6) 3_455 .
Si4 P3 K1 149.81(7) 4_556 .
Si5 P3 K1 92.86(7) . .
K2 P3 K1 62.27(4) 5_677 .
Si3 P4 Si2 107.57(7) 3 .
Si3 P4 K1 159.19(7) 3 5_677
Si2 P4 K1 93.23(6) . 5_677
Si3 P4 K2 93.01(7) 3 3
Si2 P4 K2 159.42(8) . 3
K1 P4 K2 66.18(5) 5_677 3
Si3 P4 K1 89.42(6) 3 3
Si2 P4 K1 89.44(6) . 3
K1 P4 K1 90.92(5) 5_677 3
K2 P4 K1 90.91(6) 3 3
Si3 P4 K1 89.36(6) 3 1_655
Si2 P4 K1 89.31(6) . 1_655
K1 P4 K1 90.83(5) 5_677 1_655
K2 P4 K1 90.85(6) 3 1_655
K1 P4 K1 177.91(7) 3 1_655
Si2 P5 Si3 107.55(7) . .
Si2 P5 K1 93.20(7) . 5_677
Si3 P5 K1 159.24(8) . 5_677
Si2 P5 K2 159.58(6) . .
Si3 P5 K2 92.87(6) . .
K1 P5 K2 66.37(5) 5_677 .
Si2 P5 K2 89.41(6) . 7_667
Si3 P5 K2 89.38(6) . 7_667
K1 P5 K2 90.87(6) 5_677 7_667
K2 P5 K2 90.84(5) . 7_667
Si2 P5 K2 89.34(6) . 5_677
Si3 P5 K2 89.44(6) . 5_677
K1 P5 K2 90.82(6) 5_677 5_677
K2 P5 K2 90.90(5) . 5_677
K2 P5 K2 177.95(7) 7_667 5_677
Si2 P6 Si5 106.40(8) 2_656 .
Si2 P6 Si4 106.46(7) 2_656 .
Si5 P6 Si4 105.34(7) . .
Si2 P6 K2 91.43(6) 2_656 8_465
Si5 P6 K2 149.48(6) . 8_465
Si4 P6 K2 92.56(6) . 8_465
Si2 P6 K1 91.44(6) 2_656 2_556
Si5 P6 K1 92.55(5) . 2_556
Si4 P6 K1 149.45(8) . 2_556
K2 P6 K1 61.80(4) 8_465 2_556

loop_
_geom_bond_atom_site_label_1
_geom_bond_atom_site_label_2
_geom_bond_distance
_geom_bond_site_symmetry_2
K1 P4 3.2754(17) 5_677
K1 P5 3.278(2) 5_677
K1 P3 3.4723(19) .
K1 P2 3.473(2) .
K1 P1 3.4798(18) 4_546
K1 P6 3.4825(19) 2_556
K1 K2 3.577(2) 7_567
K1 P4 3.582(3) 3_445
K1 P4 3.586(3) 1_455
K1 K2 3.590(2) 5_677
K1 K1 4.892(3) 5_577
K1 K1 4.892(3) 7_567
K2 P4 3.276(3) 3_445
K2 P5 3.2809(17) .
K2 P3 3.471(2) 5_677
K2 P2 3.4784(19) 5_677
K2 P1 3.482(2) 6_576
K2 P6 3.4822(19) 8_566
K2 K1 3.577(2) 7_567
K2 P5 3.583(3) 7_667
K2 P5 3.585(3) 5_677
K2 K1 3.590(2) 5_677
K2 K1 4.8928(18) 3_545
Si1 P2 2.2619(18) 2_656
Si1 P2 2.2619(18) .
Si1 P1 2.270(2) 2_656
Si1 P1 2.2698(19) .
Si2 P5 2.2196(19) .
Si2 P4 2.2215(19) .
Si2 P6 2.254(2) 2_656
Si2 P1 2.2568(19) 2_656
Si3 P4 2.2211(19) 3_445
Si3 P5 2.2213(19) .
Si3 P3 2.241(2) 3_545
Si3 P2 2.2437(19) .
Si4 P2 2.259(2) .
Si4 P3 2.261(2) 4_546
Si4 P1 2.2636(19) 4_546
Si4 P6 2.2684(19) .
Si5 P3 2.2648(19) .
Si5 P3 2.2648(19) 2_556
Si5 P6 2.2672(19) .
Si5 P6 2.2672(19) 2_556
P1 Si2 2.2568(19) 2_656
P1 Si4 2.2636(19) 4_556
P1 K1 3.4798(18) 4_556
P1 K2 3.482(2) 6_575
P2 K2 3.4784(19) 5_677
P3 Si3 2.241(2) 3_455
P3 Si4 2.261(2) 4_556
P3 K2 3.471(2) 5_677
P4 Si3 2.2211(19) 3
P4 K1 3.2754(17) 5_677
P4 K2 3.276(3) 3
P4 K1 3.582(3) 3
P4 K1 3.586(3) 1_655
P5 K1 3.278(2) 5_677
P5 K2 3.583(3) 7_667
P5 K2 3.585(3) 5_677
P6 Si2 2.254(2) 2_656
P6 K2 3.4822(19) 8_465
P6 K1 3.4825(19) 2_556
